data_7020243
loop_
_publ_author_name
'Viciano-Chumillas, Marta'
'Gim\'enez-Marqu\'es, M\'onica'
'Tanase, Stefania'
'Mutikainen, Ilpo'
'Turpeinen, Urho'
'Smits, Jan M. M.'
'de Gelder, Ren\'e'
'Jos de Jongh, L.'
'Reedijk, Jan'

_publ_section_title
;
 Mononuclear and dinuclear manganese compounds stabilized by
 supramolecular interactions.
;
_journal_issue 34
_journal_name_full 'Dalton transactions (Cambridge, England : 2003)'
_journal_page_first 10249
_journal_page_last 10257
_journal_paper_doi 10.1039/c2dt31060k
_journal_volume 41
_journal_year 2012
_chemical_formula_sum 'C31 H29 Mn N6 O5'
_chemical_formula_weight 620.54
_chemical_name_systematic
;
?
;
_space_group_IT_number 14
_symmetry_cell_setting monoclinic
_symmetry_space_group_name_Hall '-P 2yn'
_symmetry_space_group_name_H-M 'P 1 21/n 1'
_atom_sites_solution_hydrogens geom
_atom_sites_solution_primary direct
_atom_sites_solution_secondary difmap
_audit_creation_date 2006-07-27
_audit_creation_method 'SHELXL, adapted and expanded'
_cell_angle_alpha 90.00
_cell_angle_beta 105.958(13)
_cell_angle_gamma 90.00
_cell_formula_units_Z 4
_cell_length_a 11.1408(4)
_cell_length_b 13.807(4)
_cell_length_c 18.780(7)
_cell_measurement_reflns_used 370
_cell_measurement_temperature 208(2)
_cell_measurement_theta_max 27.510
_cell_measurement_theta_min 2.260
_cell_volume 2777.4(13)
_computing_data_collection
;
Nonius "Collect" program suite (Nonius, 1999)
;
_computing_data_reduction
;
Nonius "EvalCCD" program suite (Duisenberg, 1998)
;
_computing_molecular_graphics
;
PLATON (Spek, 2003)
;
_computing_structure_refinement 'SHELXL-97 (Sheldrick, 1997)'
_computing_structure_solution
;
DIRDIF (Beurskens et al., 1996),
PATTY (Beurskens et al., 1987)
;
_diffrn_ambient_temperature 208(2)
_diffrn_detector_area_resol_mean 18.4
_diffrn_measured_fraction_theta_full 0.871
_diffrn_measured_fraction_theta_max 0.845
_diffrn_measurement_device 'Nonius KappaCCD'
_diffrn_measurement_method 'area detector \f and \w scan'
_diffrn_radiation_monochromator graphite
_diffrn_radiation_source 'fine-focus sealed tube'
_diffrn_radiation_type MoK\a
_diffrn_radiation_wavelength 0.71073
_diffrn_reflns_av_R_equivalents 0.0468
_diffrn_reflns_av_sigmaI/netI 0.0857
_diffrn_reflns_limit_h_max 14
_diffrn_reflns_limit_h_min -14
_diffrn_reflns_limit_k_max 16
_diffrn_reflns_limit_k_min -17
_diffrn_reflns_limit_l_max 23
_diffrn_reflns_limit_l_min -24
_diffrn_reflns_number 24761
_diffrn_reflns_theta_full 25.00
_diffrn_reflns_theta_max 27.51
_diffrn_reflns_theta_min 2.26
_diffrn_standards_decay_% 0.000
_diffrn_standards_interval_time 0
_diffrn_standards_number 0
_exptl_absorpt_coefficient_mu 0.529
_exptl_absorpt_correction_T_max 1.000
_exptl_absorpt_correction_T_min 0.802
_exptl_absorpt_correction_type multi-scan
_exptl_absorpt_process_details 'SADABS multiscan (Sheldrick, 1996)'
_exptl_crystal_colour brown-green
_exptl_crystal_density_diffrn 1.484
_exptl_crystal_density_method 'not measured'
_exptl_crystal_description 'rather regular rod'
_exptl_crystal_F_000 1288
_exptl_crystal_size_max 0.24
_exptl_crystal_size_mid 0.09
_exptl_crystal_size_min 0.07
_refine_diff_density_max 0.438
_refine_diff_density_min -0.717
_refine_diff_density_rms 0.083
_refine_ls_extinction_method none
_refine_ls_goodness_of_fit_all 1.052
_refine_ls_goodness_of_fit_ref 1.052
_refine_ls_hydrogen_treatment constr
_refine_ls_matrix_type full
_refine_ls_number_parameters 392
_refine_ls_number_reflns 5620
_refine_ls_number_restraints 0
_refine_ls_restrained_S_all 1.052
_refine_ls_R_factor_all 0.1403
_refine_ls_R_factor_gt 0.0667
_refine_ls_R_factor_obs 0.0667
_refine_ls_shift/esd_max 0.000
_refine_ls_shift/esd_mean 0.000
_refine_ls_shift/su_max 0.000
_refine_ls_shift/su_mean 0.000
_refine_ls_structure_factor_coef Fsqd
_refine_ls_weighting_details
;
w=1/[\s^2^(Fo^2^)+(0.0070P)^2^+7.1454P] where P=(Fo^2^+2Fc^2^)/3
;
_refine_ls_weighting_scheme calc
_refine_ls_wR_factor_all 0.1115
_refine_ls_wR_factor_gt 0.0920
_refine_ls_wR_factor_obs 0.0920
_refine_ls_wR_factor_ref 0.1115
_reflns_number_gt 3285
_reflns_number_observed 3285
_reflns_number_total 5620
_reflns_observed_criterion >2sigma(I)
_reflns_threshold_expression >2sigma(I)
_cod_data_source_file c2dt31060k.txt
_cod_data_source_block LEID72
_cod_depositor_comments
;
The following automatic conversions were performed:

'_geom_bond_publ_flag' value 'Y' changed to 'y' according to
/home/saulius/struct/CIF-dictionaries/cif_core.dic dictionary named
'cif_core.dic' version 2.4.2 from 2011-04-26 (50
times).

'_geom_angle_publ_flag' value 'Y' changed to 'y' according
to /home/saulius/struct/CIF-dictionaries/cif_core.dic dictionary
named 'cif_core.dic' version 2.4.2 from 2011-04-26 (82 times).

Automatic conversion script
Id: cif_fix_values 1891 2012-01-12 08:04:46Z andrius 
;
_cod_original_sg_symbol_H-M 'P 21/n'
_cod_database_code 7020243

loop_
_symmetry_equiv_pos_as_xyz
'x, y, z'
'-x+1/2, y+1/2, -z+1/2'
'-x, -y, -z'
'x-1/2, -y-1/2, z-1/2'

loop_
_atom_site_label
_atom_site_type_symbol
_atom_site_fract_x
_atom_site_fract_y
_atom_site_fract_z
_atom_site_U_iso_or_equiv
_atom_site_adp_type
_atom_site_occupancy
_atom_site_calc_flag
_atom_site_refinement_flags
Mn1 Mn 0.19042(5) 0.12847(5) 0.48469(3) 0.02252(16) Uani 1 d .
O1A O 0.0799(2) 0.1291(2) 0.54236(13) 0.0242(6) Uani 1 d .
N1A N 0.4524(3) 0.1638(2) 0.57620(17) 0.0251(8) Uani 1 d .
H1A H 0.4803 0.1602 0.5373 0.030 Uiso 1 calc R
N2A N 0.3300(3) 0.1617(2) 0.57413(17) 0.0216(8) Uani 1 d .
C1A C 0.0934(3) 0.1474(3) 0.6142(2) 0.0216(9) Uani 1 d .
C2A C -0.0144(3) 0.1465(3) 0.6383(2) 0.0265(10) Uani 1 d .
H2A H -0.0926 0.1364 0.6041 0.032 Uiso 1 calc R
C3A C -0.0068(4) 0.1602(3) 0.7116(2) 0.0319(11) Uani 1 d .
H3A H -0.0799 0.1586 0.7273 0.038 Uiso 1 calc R
C4A C 0.1068(4) 0.1765(3) 0.7628(2) 0.0347(11) Uani 1 d .
H4A H 0.1114 0.1848 0.8132 0.042 Uiso 1 calc R
C5A C 0.2126(4) 0.1802(3) 0.7393(2) 0.0307(10) Uani 1 d .
H5A H 0.2898 0.1920 0.7741 0.037 Uiso 1 calc R
C6A C 0.2091(3) 0.1669(3) 0.6651(2) 0.0238(9) Uani 1 d .
C7A C 0.3262(3) 0.1690(3) 0.6450(2) 0.0233(9) Uani 1 d .
C8A C 0.4478(3) 0.1758(3) 0.6907(2) 0.0293(10) Uani 1 d .
H8A H 0.4718 0.1819 0.7426 0.035 Uiso 1 calc R
C9A C 0.5251(3) 0.1720(3) 0.6458(2) 0.0287(10) Uani 1 d .
C10A C 0.6641(3) 0.1698(4) 0.6653(2) 0.0422(12) Uani 1 d .
H10A H 0.6923 0.1033 0.6655 0.063 Uiso 1 calc R
H10B H 0.6980 0.1980 0.7140 0.063 Uiso 1 calc R
H10C H 0.6924 0.2068 0.6290 0.063 Uiso 1 calc R
O1B O 0.2984(2) 0.1313(2) 0.42568(13) 0.0273(7) Uani 1 d .
N1B N -0.0715(3) 0.0881(2) 0.39825(17) 0.0229(8) Uani 1 d .
H1B H -0.0966 0.0880 0.4382 0.028 Uiso 1 calc R
N2B N 0.0492(3) 0.0930(2) 0.39796(16) 0.0206(7) Uani 1 d .
C1B C 0.2806(3) 0.1168(3) 0.3531(2) 0.0231(9) Uani 1 d .
C2B C 0.3851(3) 0.1219(3) 0.3264(2) 0.0295(10) Uani 1 d .
H2B H 0.4638 0.1340 0.3595 0.035 Uiso 1 calc R
C3B C 0.3755(4) 0.1098(3) 0.2526(2) 0.0362(11) Uani 1 d .
H3B H 0.4471 0.1147 0.2355 0.043 Uiso 1 calc R
C4B C 0.2610(4) 0.0906(3) 0.2034(2) 0.0367(11) Uani 1 d .
H4B H 0.2541 0.0814 0.1529 0.044 Uiso 1 calc R
C5B C 0.1576(4) 0.0849(3) 0.2292(2) 0.0329(11) Uani 1 d .
H5B H 0.0797 0.0719 0.1955 0.040 Uiso 1 calc R
C6B C 0.1636(3) 0.0977(3) 0.3036(2) 0.0239(9) Uani 1 d .
C7B C 0.0488(3) 0.0927(3) 0.3264(2) 0.0217(9) Uani 1 d .
C8B C -0.0742(3) 0.0869(3) 0.2822(2) 0.0274(10) Uani 1 d .
H8B H -0.1010 0.0855 0.2302 0.033 Uiso 1 calc R
C9B C -0.1480(3) 0.0834(3) 0.3295(2) 0.0262(10) Uani 1 d .
C10B C -0.2861(3) 0.0776(3) 0.3136(2) 0.0349(11) Uani 1 d .
H10D H -0.3082 0.0224 0.3393 0.052 Uiso 1 calc R
H10E H -0.3228 0.0702 0.2607 0.052 Uiso 1 calc R
H10F H -0.3173 0.1365 0.3303 0.052 Uiso 1 calc R
O1C O -0.2051(3) 0.2713(2) 0.4756(2) 0.0483(9) Uani 1 d .
H1C H -0.2663 0.2398 0.4798 0.072 Uiso 1 calc R
N1C N 0.1312(3) 0.2868(2) 0.45498(18) 0.0286(8) Uani 1 d .
N2C N 0.0175(3) 0.3064(2) 0.46466(18) 0.0294(8) Uani 1 d .
H2 H -0.0187 0.2698 0.4903 0.035 Uiso 1 calc R
C1C C -0.2402(4) 0.3637(3) 0.4566(2) 0.0320(10) Uani 1 d .
C2C C -0.3555(4) 0.3986(3) 0.4589(2) 0.0380(12) Uani 1 d .
H2C H -0.4120 0.3581 0.4737 0.046 Uiso 1 calc R
C3C C -0.3867(4) 0.4932(4) 0.4391(2) 0.0398(12) Uani 1 d .
H3C H -0.4653 0.5170 0.4402 0.048 Uiso 1 calc R
C4C C -0.3044(4) 0.5532(3) 0.4179(2) 0.0390(12) Uani 1 d .
H4C H -0.3261 0.6180 0.4052 0.047 Uiso 1 calc R
C5C C -0.1899(4) 0.5182(3) 0.4151(2) 0.0345(11) Uani 1 d .
H5C H -0.1344 0.5594 0.4000 0.041 Uiso 1 calc R
C6C C -0.1552(4) 0.4229(3) 0.4344(2) 0.0296(10) Uani 1 d .
C7C C -0.0337(4) 0.3881(3) 0.4306(2) 0.0278(10) Uani 1 d .
C8C C 0.0526(4) 0.4240(3) 0.3970(2) 0.0343(11) Uani 1 d .
H8C H 0.0454 0.4808 0.3685 0.041 Uiso 1 calc R
C9C C 0.1527(4) 0.3593(3) 0.4137(2) 0.0309(10) Uani 1 d .
C10C C 0.2726(4) 0.3631(3) 0.3929(2) 0.0422(12) Uani 1 d .
H10G H 0.3225 0.3066 0.4124 0.063 Uiso 1 calc R
H10H H 0.3181 0.4212 0.4133 0.063 Uiso 1 calc R
H10I H 0.2551 0.3640 0.3394 0.063 Uiso 1 calc R
O11 O 0.2350(2) -0.03220(19) 0.50822(14) 0.0270(7) Uani 1 d .
C12 C 0.3370(4) -0.0645(3) 0.5032(2) 0.0297(10) Uani 1 d .
H12 H 0.3918 -0.0192 0.4916 0.036 Uiso 1 calc R
O13 O 0.3745(2) -0.1500(2) 0.51162(15) 0.0317(7) Uani 1 d .

loop_
_atom_site_aniso_label
_atom_site_aniso_U_11
_atom_site_aniso_U_22
_atom_site_aniso_U_33
_atom_site_aniso_U_23
_atom_site_aniso_U_13
_atom_site_aniso_U_12
Mn1 0.0148(3) 0.0292(4) 0.0240(3) -0.0003(3) 0.0059(2) -0.0018(3)
O1A 0.0166(13) 0.0352(18) 0.0216(15) -0.0028(13) 0.0065(10) -0.0014(12)
N1A 0.0146(17) 0.030(2) 0.032(2) -0.0046(15) 0.0087(14) -0.0022(14)
N2A 0.0093(16) 0.025(2) 0.030(2) -0.0003(15) 0.0056(13) -0.0034(13)
C1A 0.023(2) 0.019(3) 0.023(2) -0.0011(17) 0.0070(16) 0.0003(17)
C2A 0.017(2) 0.033(3) 0.029(2) -0.0022(19) 0.0052(16) -0.0012(18)
C3A 0.024(2) 0.043(3) 0.033(3) -0.007(2) 0.0160(18) -0.003(2)
C4A 0.033(3) 0.047(3) 0.026(2) -0.005(2) 0.0111(19) -0.004(2)
C5A 0.021(2) 0.041(3) 0.029(3) -0.004(2) 0.0063(17) -0.0020(19)
C6A 0.019(2) 0.029(3) 0.025(2) 0.0022(18) 0.0074(16) 0.0019(18)
C7A 0.023(2) 0.026(3) 0.022(2) -0.0011(17) 0.0071(16) -0.0009(18)
C8A 0.021(2) 0.040(3) 0.025(2) -0.0065(19) 0.0028(17) 0.0001(19)
C9A 0.019(2) 0.033(3) 0.031(3) -0.0070(19) 0.0019(18) -0.0010(18)
C10A 0.019(2) 0.060(4) 0.044(3) -0.013(2) 0.0035(19) -0.004(2)
O1B 0.0200(14) 0.0385(19) 0.0251(16) 0.0015(13) 0.0090(11) -0.0041(13)
N1B 0.0151(17) 0.032(2) 0.0231(19) 0.0003(15) 0.0079(13) -0.0026(14)
N2B 0.0142(17) 0.022(2) 0.027(2) -0.0007(14) 0.0082(13) -0.0018(13)
C1B 0.021(2) 0.026(3) 0.025(2) 0.0016(18) 0.0101(16) 0.0011(18)
C2B 0.022(2) 0.035(3) 0.034(3) -0.002(2) 0.0125(17) 0.000(2)
C3B 0.031(2) 0.048(3) 0.036(3) -0.004(2) 0.020(2) 0.000(2)
C4B 0.038(3) 0.050(3) 0.028(3) -0.010(2) 0.018(2) -0.006(2)
C5B 0.029(2) 0.038(3) 0.032(3) -0.004(2) 0.0089(19) -0.002(2)
C6B 0.019(2) 0.026(3) 0.029(2) -0.0017(18) 0.0104(16) 0.0008(17)
C7B 0.021(2) 0.018(2) 0.028(2) 0.0032(17) 0.0105(17) -0.0004(17)
C8B 0.020(2) 0.037(3) 0.027(2) 0.0022(19) 0.0075(17) -0.0014(19)
C9B 0.015(2) 0.030(3) 0.031(2) 0.0017(19) 0.0018(17) 0.0001(17)
C10B 0.020(2) 0.049(3) 0.034(3) 0.006(2) 0.0042(18) 0.000(2)
O1C 0.0315(18) 0.031(2) 0.088(3) 0.0170(18) 0.0262(18) 0.0024(15)
N1C 0.0190(19) 0.028(2) 0.039(2) 0.0018(17) 0.0084(15) -0.0025(15)
N2C 0.0266(19) 0.024(2) 0.039(2) 0.0065(16) 0.0112(15) -0.0006(16)
C1C 0.031(2) 0.029(3) 0.033(2) 0.003(2) 0.0034(18) 0.001(2)
C2C 0.031(3) 0.041(3) 0.044(3) 0.005(2) 0.013(2) 0.006(2)
C3C 0.040(3) 0.048(4) 0.032(3) -0.002(2) 0.010(2) 0.012(2)
C4C 0.049(3) 0.034(3) 0.030(3) 0.002(2) 0.005(2) 0.010(2)
C5C 0.037(3) 0.032(3) 0.030(3) 0.001(2) 0.0022(19) 0.002(2)
C6C 0.027(2) 0.031(3) 0.029(2) -0.0012(19) 0.0026(18) 0.000(2)
C7C 0.029(2) 0.021(3) 0.030(2) 0.0016(18) 0.0038(18) -0.0030(19)
C8C 0.035(3) 0.032(3) 0.036(3) 0.008(2) 0.009(2) -0.002(2)
C9C 0.030(2) 0.030(3) 0.032(2) -0.002(2) 0.0076(18) -0.007(2)
C10C 0.040(3) 0.038(3) 0.054(3) 0.004(2) 0.021(2) -0.006(2)
O11 0.0192(15) 0.0284(18) 0.0357(17) 0.0027(13) 0.0112(12) 0.0008(12)
C12 0.020(2) 0.032(3) 0.039(3) 0.001(2) 0.0091(18) -0.005(2)
O13 0.0249(15) 0.027(2) 0.0451(18) 0.0032(14) 0.0131(13) 0.0033(13)

loop_
_atom_type_symbol
_atom_type_description
_atom_type_scat_dispersion_real
_atom_type_scat_dispersion_imag
_atom_type_scat_source
C C 0.0033 0.0016 'International Tables Vol C Tables 4.2.6.8 and 6.1.1.4'
H H 0.0000 0.0000 'International Tables Vol C Tables 4.2.6.8 and 6.1.1.4'
N N 0.0061 0.0033 'International Tables Vol C Tables 4.2.6.8 and 6.1.1.4'
O O 0.0106 0.0060 'International Tables Vol C Tables 4.2.6.8 and 6.1.1.4'
Mn Mn 0.3368 0.7283 'International Tables Vol C Tables 4.2.6.8 and 6.1.1.4'

loop_
_geom_angle_atom_site_label_1
_geom_angle_atom_site_label_2
_geom_angle_atom_site_label_3
_geom_angle
_geom_angle_publ_flag
O1B Mn1 O1A 178.23(13) y
O1B Mn1 N2B 90.72(12) y
O1A Mn1 N2B 88.67(12) y
O1B Mn1 N2A 90.86(12) y
O1A Mn1 N2A 89.77(11) y
N2B Mn1 N2A 178.13(13) y
O1B Mn1 O11 89.64(11) y
O1A Mn1 O11 92.03(11) y
N2B Mn1 O11 89.99(11) y
N2A Mn1 O11 89.03(11) y
O1B Mn1 N1C 91.44(12) y
O1A Mn1 N1C 86.86(12) y
N2B Mn1 N1C 85.78(12) y
N2A Mn1 N1C 95.17(12) y
O11 Mn1 N1C 175.65(10) y
C1A O1A Mn1 133.0(2) y
C9A N1A N2A 111.3(3) y
C7A N2A N1A 106.0(3) y
C7A N2A Mn1 128.2(2) y
N1A N2A Mn1 124.9(2) y
O1A C1A C2A 117.2(3) y
O1A C1A C6A 123.3(3) y
C2A C1A C6A 119.5(3) y
C3A C2A C1A 120.3(3) y
C2A C3A C4A 121.0(4) y
C5A C4A C3A 119.1(4) y
C4A C5A C6A 121.8(4) y
C5A C6A C1A 118.3(3) y
C5A C6A C7A 118.4(3) y
C1A C6A C7A 123.3(3) y
N2A C7A C8A 108.9(3) y
N2A C7A C6A 121.9(3) y
C8A C7A C6A 129.2(4) y
C9A C8A C7A 106.8(4) y
N1A C9A C8A 107.0(3) y
N1A C9A C10A 123.2(4) y
C8A C9A C10A 129.8(4) y
C1B O1B Mn1 132.1(2) y
C9B N1B N2B 111.7(3) y
C7B N2B N1B 106.0(3) y
C7B N2B Mn1 127.2(2) y
N1B N2B Mn1 125.0(2) y
O1B C1B C2B 117.1(3) y
O1B C1B C6B 123.6(3) y
C2B C1B C6B 119.2(3) y
C3B C2B C1B 121.2(4) y
C2B C3B C4B 120.1(4) y
C5B C4B C3B 119.2(4) y
C4B C5B C6B 122.3(4) y
C5B C6B C1B 118.0(3) y
C5B C6B C7B 119.0(3) y
C1B C6B C7B 123.0(3) y
N2B C7B C8B 109.2(3) y
N2B C7B C6B 122.1(3) y
C8B C7B C6B 128.7(3) y
C9B C8B C7B 106.5(3) y
N1B C9B C8B 106.7(3) y
N1B C9B C10B 123.1(3) y
C8B C9B C10B 130.2(4) y
C9C N1C N2C 104.7(3) y
C9C N1C Mn1 140.4(3) y
N2C N1C Mn1 111.8(2) y
C7C N2C N1C 113.1(3) y
O1C C1C C2C 121.6(4) y
O1C C1C C6C 117.4(4) y
C2C C1C C6C 121.1(4) y
C3C C2C C1C 119.3(4) y
C4C C3C C2C 120.7(4) y
C3C C4C C5C 119.9(4) y
C4C C5C C6C 121.1(4) y
C5C C6C C1C 117.9(4) y
C5C C6C C7C 119.7(4) y
C1C C6C C7C 122.4(4) y
N2C C7C C8C 105.2(4) y
N2C C7C C6C 122.1(4) y
C8C C7C C6C 132.6(4) y
C7C C8C C9C 106.3(4) y
N1C C9C C8C 110.7(4) y
N1C C9C C10C 119.9(4) y
C8C C9C C10C 129.5(4) y
C12 O11 Mn1 119.0(3) y
O13 C12 O11 127.5(4) y

loop_
_geom_bond_atom_site_label_1
_geom_bond_atom_site_label_2
_geom_bond_distance
_geom_bond_publ_flag
Mn1 O1B 1.847(2) y
Mn1 O1A 1.850(2) y
Mn1 N2B 1.990(3) y
Mn1 N2A 2.003(3) y
Mn1 O11 2.289(3) y
Mn1 N1C 2.308(4) y
O1A C1A 1.340(4) y
N1A C9A 1.339(5) y
N1A N2A 1.354(4) y
N2A C7A 1.348(5) y
C1A C2A 1.395(5) y
C1A C6A 1.404(5) y
C2A C3A 1.368(5) y
C3A C4A 1.382(5) y
C4A C5A 1.369(5) y
C5A C6A 1.396(5) y
C6A C7A 1.454(5) y
C7A C8A 1.393(5) y
C8A C9A 1.363(5) y
C9A C10A 1.490(5) y
O1B C1B 1.337(4) y
N1B C9B 1.340(4) y
N1B N2B 1.348(4) y
N2B C7B 1.342(5) y
C1B C2B 1.390(5) y
C1B C6B 1.402(5) y
C2B C3B 1.369(5) y
C3B C4B 1.380(5) y
C4B C5B 1.370(5) y
C5B C6B 1.391(5) y
C6B C7B 1.458(5) y
C7B C8B 1.395(5) y
C8B C9B 1.366(5) y
C9B C10B 1.486(5) y
O1C C1C 1.354(5) y
N1C C9C 1.327(5) y
N1C N2C 1.356(4) y
N2C C7C 1.344(5) y
C1C C2C 1.384(5) y
C1C C6C 1.398(6) y
C2C C3C 1.376(6) y
C3C C4C 1.375(6) y
C4C C5C 1.377(6) y
C5C C6C 1.390(6) y
C6C C7C 1.458(5) y
C7C C8C 1.379(5) y
C8C C9C 1.396(6) y
C9C C10C 1.492(5) y
O11 C12 1.249(4) y
C12 O13 1.248(5) y

loop_
_geom_hbond_atom_site_label_D
_geom_hbond_atom_site_label_H
_geom_hbond_atom_site_label_A
_geom_hbond_distance_DH
_geom_hbond_distance_HA
_geom_hbond_distance_DA
_geom_hbond_angle_DHA
_geom_hbond_site_symmetry_A
N1A H1A O13 0.87 2.07 2.868(4) 151.4 3_656
N1B H1B O11 0.87 2.20 2.959(4) 145.8 3_556
O1C H1C O13 0.83 1.77 2.583(4) 167.0 3_556
N2C H2 O1C 0.87 2.02 2.590(4) 122.3 .
N2C H2 O1A 0.87 2.31 2.837(4) 118.9 .
